data_4100744
loop_
_publ_author_name
'Zhang, Liming'
'Kozmin, Sergey A.'

_journal_name_full 'Journal of the American Chemical Society'
_journal_paper_doi 10.1021/ja051814o
_journal_year 2005
_chemical_formula_sum 'C27 H63 Al Si3'
_chemical_formula_weight 499.02
_space_group_IT_number 14
_symmetry_cell_setting monoclinic
_symmetry_space_group_name_Hall '-P 2ybc'
_symmetry_space_group_name_H-M 'P 1 21/c 1'
_cell_angle_alpha 90.00
_cell_angle_beta 124.561(3)
_cell_angle_gamma 90.00
_cell_formula_units_Z 4
_cell_length_a 9.0610(3)
_cell_length_b 31.4300(14)
_cell_length_c 14.4160(6)
_cell_measurement_temperature 120
_cell_volume 3381.0(2)
_diffrn_ambient_temperature 120
_exptl_crystal_density_diffrn 0.980
_cod_depositor_comments
;
The following automatic conversions were performed:
'_symmetry_cell_setting' value 'Monoclinic' changed to 'monoclinic'
according to '/home/saulius/struct/CIF-dictionaries/cif_core.dic'
dictionary named 'cif_core.dic' version 2.4.1 from 2010-06-29.

Automatic conversion script
Id: cif_fix_enum 1527 2010-12-29 10:47:43Z saulius 
;
_cod_original_sg_symbol_H-M 'P 21/c'
_cod_database_code 4100744

loop_
_symmetry_equiv_pos_as_xyz
'x, y, z'
'-x, y+1/2, -z+1/2'
'-x, -y, -z'
'x, -y-1/2, z-1/2'

loop_
_atom_site_label
_atom_site_type_symbol
_atom_site_fract_x
_atom_site_fract_y
_atom_site_fract_z
_atom_site_U_iso_or_equiv
_atom_site_adp_type
_atom_site_occupancy
_atom_site_symmetry_multiplicity
_atom_site_calc_flag
_atom_site_refinement_flags
_atom_site_disorder_assembly
_atom_site_disorder_group
Si1 Si 0.51309(6) 0.210251(15) 0.30707(4) 0.02214(12) Uani 1 1 d . . .
Si2 Si 0.86500(6) 0.116202(15) 0.56936(4) 0.02314(12) Uani 1 1 d . . .
Si3 Si 0.55694(7) 0.080782(16) 0.20945(4) 0.02735(13) Uani 1 1 d . . .
Al1 Al 0.64590(7) 0.135643(16) 0.36241(4) 0.02130(13) Uani 1 1 d . . .
C1 C 0.3589(3) 0.21937(6) 0.14937(16) 0.0300(4) Uani 1 1 d . . .
H1A H 0.4257 0.2164 0.1166 0.045 Uiso 1 1 calc R . .
H1B H 0.3091 0.2475 0.1351 0.045 Uiso 1 1 calc R . .
H1C H 0.2638 0.1988 0.1166 0.045 Uiso 1 1 calc R . .
C2 C 0.6964(2) 0.25363(6) 0.35855(17) 0.0281(4) Uani 1 1 d . . .
C3 C 0.6175(3) 0.29720(6) 0.30373(19) 0.0329(4) Uani 1 1 d . . .
H3A H 0.5465 0.2943 0.2232 0.049 Uiso 1 1 calc R . .
H3B H 0.7132 0.3170 0.3267 0.049 Uiso 1 1 calc R . .
H3C H 0.5437 0.3075 0.3271 0.049 Uiso 1 1 calc R . .
C4 C 0.8200(3) 0.23956(7) 0.3227(2) 0.0432(5) Uani 1 1 d . . .
H4A H 0.8721 0.2125 0.3559 0.065 Uiso 1 1 calc R . .
H4B H 0.9134 0.2602 0.3477 0.065 Uiso 1 1 calc R . .
H4C H 0.7514 0.2372 0.2421 0.065 Uiso 1 1 calc R . .
C5 C 0.8106(3) 0.25927(7) 0.4866(2) 0.0436(5) Uani 1 1 d . . .
H5A H 0.8613 0.2324 0.5221 0.065 Uiso 1 1 calc R . .
H5B H 0.7369 0.2698 0.5099 0.065 Uiso 1 1 calc R . .
H5C H 0.9051 0.2792 0.5080 0.065 Uiso 1 1 calc R . .
C6 C 0.3627(2) 0.21699(6) 0.36145(16) 0.0265(4) Uani 1 1 d . . .
C7 C 0.2930(3) 0.26277(6) 0.3472(2) 0.0380(5) Uani 1 1 d . . .
H7A H 0.2319 0.2711 0.2698 0.057 Uiso 1 1 calc R . .
H7B H 0.3920 0.2816 0.3934 0.057 Uiso 1 1 calc R . .
H7C H 0.2115 0.2641 0.3697 0.057 Uiso 1 1 calc R . .
C8 C 0.2004(3) 0.18728(7) 0.2924(2) 0.0394(5) Uani 1 1 d . . .
H8A H 0.1368 0.1945 0.2140 0.059 Uiso 1 1 calc R . .
H8B H 0.1223 0.1904 0.3169 0.059 Uiso 1 1 calc R . .
H8C H 0.2410 0.1583 0.3030 0.059 Uiso 1 1 calc R . .
C9 C 0.4587(3) 0.20430(7) 0.48532(18) 0.0336(4) Uani 1 1 d . . .
H9A H 0.5607 0.2224 0.5309 0.050 Uiso 1 1 calc R . .
H9B H 0.4975 0.1752 0.4948 0.050 Uiso 1 1 calc R . .
H9C H 0.3779 0.2073 0.5080 0.050 Uiso 1 1 calc R . .
C10 C 0.9038(3) 0.16018(6) 0.67115(17) 0.0316(4) Uani 1 1 d . . .
H10A H 0.9471 0.1851 0.6554 0.047 Uiso 1 1 calc R . .
H10B H 0.9909 0.1510 0.7470 0.047 Uiso 1 1 calc R . .
H10C H 0.7932 0.1667 0.6626 0.047 Uiso 1 1 calc R . .
C11 C 1.0967(2) 0.10743(6) 0.59360(17) 0.0284(4) Uani 1 1 d . . .
C12 C 1.2487(3) 0.10206(9) 0.7177(2) 0.0515(6) Uani 1 1 d . . .
H12A H 1.2499 0.1259 0.7597 0.077 Uiso 1 1 calc R . .
H12B H 1.3610 0.1005 0.7254 0.077 Uiso 1 1 calc R . .
H12C H 1.2306 0.0763 0.7460 0.077 Uiso 1 1 calc R . .
C13 C 1.1366(3) 0.14738(8) 0.5505(3) 0.0517(7) Uani 1 1 d . . .
H13A H 1.1381 0.1718 0.5910 0.077 Uiso 1 1 calc R . .
H13B H 1.0455 0.1509 0.4716 0.077 Uiso 1 1 calc R . .
H13C H 1.2513 0.1444 0.5618 0.077 Uiso 1 1 calc R . .
C14 C 1.0967(3) 0.06942(7) 0.5277(2) 0.0453(6) Uani 1 1 d . . .
H14A H 1.0723 0.0439 0.5534 0.068 Uiso 1 1 calc R . .
H14B H 1.2117 0.0671 0.5394 0.068 Uiso 1 1 calc R . .
H14C H 1.0059 0.0733 0.4490 0.068 Uiso 1 1 calc R . .
C15 C 0.7794(3) 0.06894(6) 0.61307(17) 0.0291(4) Uani 1 1 d . . .
C16 C 0.9082(4) 0.05867(11) 0.7385(2) 0.0785(11) Uani 1 1 d . . .
H16A H 0.9281 0.0838 0.7820 0.118 Uiso 1 1 calc R . .
H16B H 1.0201 0.0489 0.7534 0.118 Uiso 1 1 calc R . .
H16C H 0.8571 0.0369 0.7587 0.118 Uiso 1 1 calc R . .
C17 C 0.5991(4) 0.08144(9) 0.5895(3) 0.0672(9) Uani 1 1 d . . .
H17A H 0.6122 0.1071 0.6296 0.101 Uiso 1 1 calc R . .
H17B H 0.5564 0.0590 0.6137 0.101 Uiso 1 1 calc R . .
H17C H 0.5149 0.0861 0.5101 0.101 Uiso 1 1 calc R . .
C18 C 0.7508(5) 0.02862(7) 0.5474(3) 0.0626(9) Uani 1 1 d . . .
H18A H 0.8625 0.0198 0.5605 0.094 Uiso 1 1 calc R . .
H18B H 0.6655 0.0339 0.4685 0.094 Uiso 1 1 calc R . .
H18C H 0.7063 0.0066 0.5716 0.094 Uiso 1 1 calc R . .
C19 C 0.6711(3) 0.02712(6) 0.26421(19) 0.0401(5) Uani 1 1 d . . .
H19A H 0.6397 0.0151 0.3121 0.060 Uiso 1 1 calc R . .
H19B H 0.7986 0.0308 0.3064 0.060 Uiso 1 1 calc R . .
H19C H 0.6326 0.0084 0.2019 0.060 Uiso 1 1 calc R . .
C20 C 0.6338(3) 0.10022(7) 0.11573(19) 0.0351(4) Uani 1 1 d . . .
C21 C 0.6061(7) 0.06756(9) 0.0303(3) 0.0891(14) Uani 1 1 d . . .
H21A H 0.6626 0.0413 0.0681 0.134 Uiso 1 1 calc R . .
H21B H 0.6579 0.0777 -0.0080 0.134 Uiso 1 1 calc R . .
H21C H 0.4801 0.0629 -0.0234 0.134 Uiso 1 1 calc R . .
C22 C 0.8337(4) 0.10943(17) 0.1937(3) 0.1113(18) Uani 1 1 d . . .
H22A H 0.8545 0.1304 0.2483 0.167 Uiso 1 1 calc R . .
H22B H 0.8762 0.1200 0.1503 0.167 Uiso 1 1 calc R . .
H22C H 0.8966 0.0837 0.2316 0.167 Uiso 1 1 calc R . .
C23 C 0.5419(5) 0.14079(9) 0.0522(3) 0.0847(13) Uani 1 1 d . . .
H23A H 0.5578 0.1623 0.1044 0.127 Uiso 1 1 calc R . .
H23B H 0.4163 0.1355 -0.0011 0.127 Uiso 1 1 calc R . .
H23C H 0.5933 0.1503 0.0131 0.127 Uiso 1 1 calc R . .
C24 C 0.3041(3) 0.06797(6) 0.13038(18) 0.0347(4) Uani 1 1 d . . .
C25 C 0.2485(4) 0.03048(9) 0.0485(3) 0.0686(9) Uani 1 1 d . . .
H25A H 0.3247 0.0065 0.0881 0.103 Uiso 1 1 calc R . .
H25B H 0.2597 0.0385 -0.0114 0.103 Uiso 1 1 calc R . .
H25C H 0.1263 0.0229 0.0178 0.103 Uiso 1 1 calc R . .
C26 C 0.2709(4) 0.05532(10) 0.2202(3) 0.0622(8) Uani 1 1 d . . .
H26A H 0.3463 0.0317 0.2629 0.093 Uiso 1 1 calc R . .
H26B H 0.1476 0.0474 0.1840 0.093 Uiso 1 1 calc R . .
H26C H 0.2983 0.0790 0.2696 0.093 Uiso 1 1 calc R . .
C27 C 0.1807(3) 0.10523(7) 0.0651(2) 0.0466(6) Uani 1 1 d . . .
H27A H 0.2124 0.1290 0.1149 0.070 Uiso 1 1 calc R . .
H27B H 0.0589 0.0972 0.0338 0.070 Uiso 1 1 calc R . .
H27C H 0.1930 0.1130 0.0054 0.070 Uiso 1 1 calc R . .

loop_
_atom_site_aniso_label
_atom_site_aniso_U_11
_atom_site_aniso_U_22
_atom_site_aniso_U_33
_atom_site_aniso_U_23
_atom_site_aniso_U_13
_atom_site_aniso_U_12
Si1 0.0234(2) 0.0202(2) 0.0234(3) 0.00148(18) 0.0136(2) 0.00211(18)
Si2 0.0228(2) 0.0212(2) 0.0217(2) 0.00038(18) 0.0104(2) 0.00022(18)
Si3 0.0316(3) 0.0216(2) 0.0238(3) -0.00234(19) 0.0127(2) 0.0000(2)
Al1 0.0217(2) 0.0195(2) 0.0211(3) 0.00013(19) 0.0112(2) 0.00068(19)
C1 0.0342(10) 0.0269(9) 0.0270(10) 0.0039(7) 0.0162(8) 0.0042(7)
C2 0.0251(8) 0.0256(9) 0.0336(10) 0.0017(7) 0.0166(8) 0.0006(7)
C3 0.0373(10) 0.0227(9) 0.0408(12) 0.0030(8) 0.0234(10) -0.0001(8)
C4 0.0375(11) 0.0351(11) 0.0700(17) 0.0060(11) 0.0384(13) 0.0034(9)
C5 0.0363(11) 0.0405(12) 0.0375(12) 0.0009(9) 0.0111(10) -0.0099(9)
C6 0.0270(8) 0.0256(9) 0.0309(10) 0.0016(7) 0.0188(8) 0.0025(7)
C7 0.0427(11) 0.0320(10) 0.0528(14) 0.0081(9) 0.0352(11) 0.0115(9)
C8 0.0340(10) 0.0451(12) 0.0439(13) -0.0047(10) 0.0250(10) -0.0083(9)
C9 0.0410(11) 0.0359(10) 0.0318(11) 0.0005(8) 0.0254(10) 0.0031(9)
C10 0.0337(10) 0.0286(9) 0.0256(10) -0.0022(7) 0.0127(8) -0.0003(8)
C11 0.0229(8) 0.0278(9) 0.0282(10) 0.0010(7) 0.0108(8) 0.0014(7)
C12 0.0276(10) 0.0770(18) 0.0359(13) 0.0043(12) 0.0095(10) 0.0096(11)
C13 0.0438(13) 0.0424(13) 0.079(2) 0.0161(12) 0.0413(15) 0.0029(10)
C14 0.0314(11) 0.0473(13) 0.0574(16) -0.0115(11) 0.0254(12) -0.0003(9)
C15 0.0306(9) 0.0273(9) 0.0278(10) 0.0018(7) 0.0158(8) -0.0018(7)
C16 0.076(2) 0.087(2) 0.0350(15) 0.0217(14) 0.0098(14) -0.0404(17)
C17 0.0579(17) 0.0487(15) 0.122(3) 0.0234(16) 0.067(2) 0.0062(12)
C18 0.108(2) 0.0294(11) 0.089(2) -0.0137(13) 0.079(2) -0.0206(13)
C19 0.0495(13) 0.0260(10) 0.0372(12) -0.0022(8) 0.0200(11) 0.0050(9)
C20 0.0434(11) 0.0324(10) 0.0342(11) -0.0044(8) 0.0248(10) 0.0007(9)
C21 0.191(4) 0.0455(16) 0.081(2) -0.0175(15) 0.108(3) -0.017(2)
C22 0.0544(19) 0.233(6) 0.056(2) -0.004(3) 0.0368(18) -0.044(3)
C23 0.138(3) 0.0523(16) 0.134(3) 0.0485(19) 0.120(3) 0.0412(19)
C24 0.0343(10) 0.0275(9) 0.0333(11) -0.0047(8) 0.0138(9) -0.0059(8)
C25 0.0450(14) 0.0519(16) 0.075(2) -0.0364(15) 0.0135(15) -0.0110(12)
C26 0.0511(15) 0.0732(19) 0.0603(19) 0.0137(15) 0.0304(15) -0.0152(14)
C27 0.0344(11) 0.0407(12) 0.0492(15) -0.0001(10) 0.0144(11) -0.0011(9)

loop_
_geom_bond_atom_site_label_1
_geom_bond_atom_site_label_2
_geom_bond_distance
_geom_bond_site_symmetry_2
_geom_bond_publ_flag
Si1 C1 1.897(2) . ?
Si1 C6 1.9311(18) . ?
Si1 C2 1.9416(19) . ?
Si1 Al1 2.5484(7) . ?
Si2 C10 1.898(2) . ?
Si2 C15 1.9391(19) . ?
Si2 C11 1.9428(19) . ?
Si2 Al1 2.5487(7) . ?
Si3 C19 1.900(2) . ?
Si3 C24 1.936(2) . ?
Si3 C20 1.937(2) . ?
Si3 Al1 2.5433(7) . ?
C1 H1A 0.9600 . ?
C1 H1B 0.9600 . ?
C1 H1C 0.9600 . ?
C2 C5 1.530(3) . ?
C2 C3 1.539(3) . ?
C2 C4 1.541(3) . ?
C3 H3A 0.9600 . ?
C3 H3B 0.9600 . ?
C3 H3C 0.9600 . ?
C4 H4A 0.9600 . ?
C4 H4B 0.9600 . ?
C4 H4C 0.9600 . ?
C5 H5A 0.9600 . ?
C5 H5B 0.9600 . ?
C5 H5C 0.9600 . ?
C6 C9 1.530(3) . ?
C6 C7 1.538(3) . ?
C6 C8 1.538(3) . ?
C7 H7A 0.9600 . ?
C7 H7B 0.9600 . ?
C7 H7C 0.9600 . ?
C8 H8A 0.9600 . ?
C8 H8B 0.9600 . ?
C8 H8C 0.9600 . ?
C9 H9A 0.9600 . ?
C9 H9B 0.9600 . ?
C9 H9C 0.9600 . ?
C10 H10A 0.9600 . ?
C10 H10B 0.9600 . ?
C10 H10C 0.9600 . ?
C11 C14 1.526(3) . ?
C11 C12 1.527(3) . ?
C11 C13 1.532(3) . ?
C12 H12A 0.9600 . ?
C12 H12B 0.9600 . ?
C12 H12C 0.9600 . ?
C13 H13A 0.9600 . ?
C13 H13B 0.9600 . ?
C13 H13C 0.9600 . ?
C14 H14A 0.9600 . ?
C14 H14B 0.9600 . ?
C14 H14C 0.9600 . ?
C15 C18 1.513(3) . ?
C15 C17 1.519(3) . ?
C15 C16 1.530(3) . ?
C16 H16A 0.9600 . ?
C16 H16B 0.9600 . ?
C16 H16C 0.9600 . ?
C17 H17A 0.9600 . ?
C17 H17B 0.9600 . ?
C17 H17C 0.9600 . ?
C18 H18A 0.9600 . ?
C18 H18B 0.9600 . ?
C18 H18C 0.9600 . ?
C19 H19A 0.9600 . ?
C19 H19B 0.9600 . ?
C19 H19C 0.9600 . ?
C20 C21 1.511(3) . ?
C20 C23 1.514(3) . ?
C20 C22 1.523(4) . ?
C21 H21A 0.9600 . ?
C21 H21B 0.9600 . ?
C21 H21C 0.9600 . ?
C22 H22A 0.9600 . ?
C22 H22B 0.9600 . ?
C22 H22C 0.9600 . ?
C23 H23A 0.9600 . ?
C23 H23B 0.9600 . ?
C23 H23C 0.9600 . ?
C24 C27 1.521(3) . ?
C24 C26 1.538(3) . ?
C24 C25 1.536(3) . ?
C25 H25A 0.9600 . ?
C25 H25B 0.9600 . ?
C25 H25C 0.9600 . ?
C26 H26A 0.9600 . ?
C26 H26B 0.9600 . ?
C26 H26C 0.9600 . ?
C27 H27A 0.9600 . ?
C27 H27B 0.9600 . ?
C27 H27C 0.9600 . ?

loop_
_cod_related_entry_id
_cod_related_entry_database
_cod_related_entry_code
1 ChemSpider 30659947
